data_4322236
loop_
_publ_author_name
'Marianne P. Wilkerson'
'Carol J. Burns'
'Robert T. Paine'
'Brian L. Scott'

_publ_section_title
;
 Synthesis and Crystal Structure of UO2Cl2(THF)3: A Simple Preparation of
 an Anhydrous Uranyl Reagent
;
_journal_name_full 'Inorganic Chemistry'
_journal_page_first 4156
_journal_page_last 4158
_journal_paper_doi 10.1021/ic990159g
_journal_volume 38
_journal_year 1999
_chemical_formula_sum 'C12 H24 Cl2 O5 U'
_chemical_formula_weight 557.24
_chemical_name_systematic
; 
 ? 
;
_space_group_IT_number 14
_symmetry_cell_setting monoclinic
_symmetry_space_group_name_Hall '-P 2ybc'
_symmetry_space_group_name_H-M 'P 1 21/c 1'
_atom_sites_solution_hydrogens geom
_atom_sites_solution_primary direct
_atom_sites_solution_secondary difmap
_audit_creation_method SHELXL
_cell_angle_alpha 90.00
_cell_angle_beta 92.8930(10)
_cell_angle_gamma 90.00
_cell_formula_units_Z 4
_cell_length_a 6.8225(4)
_cell_length_b 16.7914(10)
_cell_length_c 15.6088(9)
_cell_measurement_temperature 203
_cell_volume 1785.85(18)
_computing_cell_refinement 'SAINT 4.051(Bruker, 1996)'
_computing_data_collection 'SMART 4.210 (Bruker, 1996)'
_computing_data_reduction 'SAINT 4.051 (Bruker, 1996)'
_computing_molecular_graphics 'SHELXTL 5.1 (Bruker, 1997)'
_computing_publication_material 'SHELXTL 5.1 (Bruker, 1997)'
_computing_structure_refinement 'SHELXTL 5.1 (Bruker, 1997)'
_computing_structure_solution 'SHELXTL 5.1 (Bruker, 1997)'
_diffrn_ambient_temperature 203
_diffrn_measurement_device 'Siemens P4/CCD'
_diffrn_measurement_method '\w scans'
_diffrn_radiation_monochromator graphite
_diffrn_radiation_source 'fine-focus sealed tube'
_diffrn_radiation_type MoK\a
_diffrn_radiation_wavelength 0.71073
_diffrn_reflns_av_R_equivalents 0.0000
_diffrn_reflns_av_sigmaI/netI 0.0598
_diffrn_reflns_limit_h_max 8
_diffrn_reflns_limit_h_min -8
_diffrn_reflns_limit_k_max 21
_diffrn_reflns_limit_k_min 0
_diffrn_reflns_limit_l_max 19
_diffrn_reflns_limit_l_min 0
_diffrn_reflns_number 3592
_diffrn_reflns_theta_max 26.48
_diffrn_reflns_theta_min 1.78
_diffrn_standards_decay_% 0
_exptl_absorpt_coefficient_mu 9.401
_exptl_absorpt_correction_T_max 0.20
_exptl_absorpt_correction_T_min 0.32
_exptl_absorpt_correction_type empirical
_exptl_crystal_colour yellow
_exptl_crystal_density_diffrn 2.073
_exptl_crystal_density_method 'not measured'
_exptl_crystal_description 'irregular block'
_exptl_crystal_F_000 1048
_exptl_crystal_size_max 0.17
_exptl_crystal_size_mid 0.12
_exptl_crystal_size_min 0.12
_refine_diff_density_max 1.725
_refine_diff_density_min -1.536
_refine_diff_density_rms 0.145
_refine_ls_extinction_coef 'not refined'
_refine_ls_extinction_method none
_refine_ls_goodness_of_fit_all 0.799
_refine_ls_goodness_of_fit_obs 0.810
_refine_ls_hydrogen_treatment noref
_refine_ls_matrix_type full
_refine_ls_number_parameters 181
_refine_ls_number_reflns 3592
_refine_ls_number_restraints 0
_refine_ls_restrained_S_all 0.799
_refine_ls_restrained_S_obs 0.810
_refine_ls_R_factor_all 0.0592
_refine_ls_R_factor_obs 0.0395
_refine_ls_shift/esd_max 0.001
_refine_ls_shift/esd_mean 0.000
_refine_ls_structure_factor_coef Fsqd
_refine_ls_weighting_details 'w=1/[\s^2^(Fo^2^)+(0.1000P)^2^+0.0000P] where P=(Fo^2^+2Fc^2^)/3'
_refine_ls_weighting_scheme calc
_refine_ls_wR_factor_all 0.1199
_refine_ls_wR_factor_obs 0.1070
_reflns_number_observed 2813
_reflns_number_total 3592
_reflns_observed_criterion >2sigma(I)
_cod_data_source_file ic990159g.cif
_cod_data_source_block ccd42
_cod_depositor_comments
;
The following automatic conversions were performed:

'_refine_ls_weighting_scheme' value 'calc
w=1/[\s^2^(Fo^2^)+(0.1000P)^2^+0.0000P] where P=(Fo^2^+2Fc^2^)/3' was
changed to 'calc'. New tag '_refine_ls_weighting_details' was
created. The value of the new tag was set to
'w=1/[\s^2^(Fo^2^)+(0.1000P)^2^+0.0000P] where P=(Fo^2^+2Fc^2^)/3'.

Automatic conversion script
Id: cif_fix_values 3143 2015-03-26 13:38:13Z robertas 
;
_cod_original_cell_volume 1785.9(2)
_cod_database_code 4322236

loop_
_symmetry_equiv_pos_as_xyz
'x, y, z'
'-x, y+1/2, -z+1/2'
'-x, -y, -z'
'x, -y-1/2, z-1/2'

loop_
_atom_site_aniso_label
_atom_site_aniso_U_11
_atom_site_aniso_U_22
_atom_site_aniso_U_33
_atom_site_aniso_U_23
_atom_site_aniso_U_13
_atom_site_aniso_U_12
U1 0.0252(2) 0.0384(2) 0.0437(2) 0.00271(13) 0.00490(12) -0.00132(11)
Cl1 0.069(2) 0.0400(12) 0.081(2) -0.0048(12) -0.0107(13) 0.0099(11)
Cl2 0.0605(14) 0.0587(15) 0.059(2) -0.0125(12) -0.0079(11) -0.0013(11)
O1 0.031(3) 0.056(4) 0.071(5) 0.015(3) 0.013(3) -0.002(3)
O2 0.032(3) 0.054(3) 0.059(4) -0.006(3) 0.010(3) -0.009(3)
O3 0.036(3) 0.047(3) 0.049(4) -0.002(3) 0.004(3) 0.000(2)
O4 0.034(3) 0.056(4) 0.063(4) 0.021(3) 0.003(3) -0.008(3)
O5 0.038(3) 0.034(3) 0.058(4) 0.008(3) -0.002(3) 0.002(2)
C1 0.044(5) 0.071(7) 0.083(8) -0.007(6) 0.001(5) -0.014(5)
C2 0.183(18) 0.213(21) 0.074(10) 0.020(12) -0.038(11) -0.158(17)
C3 0.068(8) 0.152(14) 0.064(8) -0.029(9) -0.017(6) 0.005(8)
C4 0.063(7) 0.088(8) 0.041(6) 0.011(5) 0.000(5) -0.017(5)
C5 0.051(6) 0.147(12) 0.075(8) 0.074(9) 0.007(5) -0.009(7)
C6 0.074(8) 0.149(14) 0.104(11) 0.080(11) -0.009(8) -0.024(9)
C7 0.054(6) 0.095(9) 0.096(10) 0.027(8) -0.020(6) 0.007(6)
C8 0.030(4) 0.099(9) 0.083(8) 0.035(7) 0.010(5) 0.009(5)
C9 0.043(5) 0.059(6) 0.090(8) 0.011(6) 0.001(5) 0.005(5)
C10 0.082(8) 0.069(8) 0.107(11) -0.013(7) 0.004(7) 0.030(7)
C11 0.089(9) 0.039(6) 0.131(12) -0.012(6) 0.000(8) 0.006(6)
C12 0.060(6) 0.043(5) 0.079(8) 0.022(5) 0.004(5) -0.004(4)

loop_
_atom_site_label
_atom_site_type_symbol
_atom_site_fract_x
_atom_site_fract_y
_atom_site_fract_z
_atom_site_U_iso_or_equiv
_atom_site_thermal_displace_type
_atom_site_occupancy
_atom_site_calc_flag
_atom_site_refinement_flags
_atom_site_disorder_group
U1 U 0.07095(4) 0.71664(2) 0.89848(2) 0.03566(13) Uani 1 d . .
Cl1 Cl 0.1282(4) 0.56619(14) 0.8445(2) 0.0639(7) Uani 1 d . .
Cl2 Cl 0.2106(4) 0.8278(2) 1.0093(2) 0.0596(6) Uani 1 d . .
O1 O -0.1267(8) 0.6902(4) 0.9616(5) 0.052(2) Uani 1 d . .
O2 O 0.2572(8) 0.7464(4) 0.8308(4) 0.0483(14) Uani 1 d . .
O3 O -0.1561(8) 0.6959(4) 0.7724(4) 0.0439(14) Uani 1 d . .
O4 O 0.2602(8) 0.6467(4) 1.0123(4) 0.051(2) Uani 1 d . .
O5 O -0.1136(8) 0.8383(3) 0.8584(4) 0.0433(13) Uani 1 d . .
C1 C -0.3310(14) 0.6459(7) 0.7750(8) 0.066(3) Uani 1 d . .
H1A H -0.2979(14) 0.5942(7) 0.7996(8) 0.079 Uiso 1 calc R .
H1B H -0.4286(14) 0.6708(7) 0.8093(8) 0.079 Uiso 1 calc R .
C2 C -0.4035(30) 0.6376(13) 0.6880(10) 0.158(10) Uani 1 d . .
H2A H -0.5170(30) 0.6716(13) 0.6773(10) 0.190 Uiso 1 calc R .
H2B H -0.4430(30) 0.5829(13) 0.6769(10) 0.190 Uiso 1 calc R .
C3 C -0.2463(18) 0.6604(11) 0.6310(8) 0.096(5) Uani 1 d . .
H3A H -0.2977(18) 0.6947(11) 0.5852(8) 0.115 Uiso 1 calc R .
H3B H -0.1894(18) 0.6135(11) 0.6058(8) 0.115 Uiso 1 calc R .
C4 C -0.0968(17) 0.7033(7) 0.6863(7) 0.064(3) Uani 1 d . .
H4A H 0.0319(17) 0.6799(7) 0.6808(7) 0.077 Uiso 1 calc R .
H4B H -0.0912(17) 0.7590(7) 0.6699(7) 0.077 Uiso 1 calc R .
C5 C 0.1862(15) 0.5960(10) 1.0764(8) 0.091(5) Uani 1 d . .
H5A H 0.1357(15) 0.5472(10) 1.0505(8) 0.109 Uiso 1 calc R .
H5B H 0.0801(15) 0.6223(10) 1.1044(8) 0.109 Uiso 1 calc R .
C6 C 0.3452(18) 0.5781(11) 1.1388(10) 0.110(6) Uani 1 d . .
H6A H 0.3187(18) 0.6014(11) 1.1939(10) 0.132 Uiso 1 calc R .
H6B H 0.3582(18) 0.5210(11) 1.1460(10) 0.132 Uiso 1 calc R .
C7 C 0.5204(17) 0.6104(8) 1.1081(9) 0.082(4) Uani 1 d . .
H7A H 0.6205(17) 0.5695(8) 1.1058(9) 0.099 Uiso 1 calc R .
H7B H 0.5696(17) 0.6528(8) 1.1455(9) 0.099 Uiso 1 calc R .
C8 C 0.4694(13) 0.6423(8) 1.0194(8) 0.070(3) Uani 1 d . .
H8A H 0.5266(13) 0.6946(8) 1.0122(8) 0.084 Uiso 1 calc R .
H8B H 0.5177(13) 0.6070(8) 0.9760(8) 0.084 Uiso 1 calc R .
C9 C -0.3182(14) 0.8489(6) 0.8710(8) 0.064(3) Uani 1 d . .
H9A H -0.3530(14) 0.8239(6) 0.9242(8) 0.077 Uiso 1 calc R .
H9B H -0.3962(14) 0.8250(6) 0.8241(8) 0.077 Uiso 1 calc R .
C10 C -0.3545(19) 0.9359(7) 0.8744(10) 0.086(4) Uani 1 d . .
H10A H -0.4306(19) 0.9534(7) 0.8237(10) 0.103 Uiso 1 calc R .
H10B H -0.4252(19) 0.9496(7) 0.9247(10) 0.103 Uiso 1 calc R .
C11 C -0.1577(18) 0.9734(6) 0.8784(10) 0.086(4) Uani 1 d . .
H11A H -0.1600(18) 1.0234(6) 0.8472(10) 0.104 Uiso 1 calc R .
H11B H -0.1130(18) 0.9834(6) 0.9374(10) 0.104 Uiso 1 calc R .
C12 C -0.0316(15) 0.9164(6) 0.8389(7) 0.061(3) Uani 1 d . .
H12A H 0.1021(15) 0.9210(6) 0.8626(7) 0.073 Uiso 1 calc R .
H12B H -0.0322(15) 0.9248(6) 0.7774(7) 0.073 Uiso 1 calc R .

loop_
_atom_type_symbol
_atom_type_description
_atom_type_scat_dispersion_real
_atom_type_scat_dispersion_imag
_atom_type_scat_source
C C 0.0033 0.0016 'International Tables Vol C Tables 4.2.6.8 and 6.1.1.4'
H H 0.0000 0.0000 'International Tables Vol C Tables 4.2.6.8 and 6.1.1.4'
O O 0.0106 0.0060 'International Tables Vol C Tables 4.2.6.8 and 6.1.1.4'
Cl Cl 0.1484 0.1585 'International Tables Vol C Tables 4.2.6.8 and 6.1.1.4'
U U -9.6767 9.6646 'International Tables Vol C Tables 4.2.6.8 and 6.1.1.4'

loop_
_geom_angle_atom_site_label_1
_geom_angle_atom_site_label_2
_geom_angle_atom_site_label_3
_geom_angle
_geom_angle_site_symmetry_1
_geom_angle_site_symmetry_3
_geom_angle_publ_flag
O2 U1 O1 176.2(3) . . ?
O2 U1 O4 101.6(3) . . ?
O1 U1 O4 82.2(3) . . ?
O2 U1 O5 89.3(3) . . ?
O1 U1 O5 87.4(2) . . ?
O4 U1 O5 145.9(2) . . ?
O2 U1 O3 90.2(2) . . ?
O1 U1 O3 86.8(3) . . ?
O4 U1 O3 143.1(2) . . ?
O5 U1 O3 67.8(2) . . ?
O2 U1 Cl2 86.9(2) . . ?
O1 U1 Cl2 94.1(2) . . ?
O4 U1 Cl2 73.1(2) . . ?
O5 U1 Cl2 75.4(2) . . ?
O3 U1 Cl2 143.10(15) . . ?
O2 U1 Cl1 87.6(2) . . ?
O1 U1 Cl1 93.8(2) . . ?
O4 U1 Cl1 72.4(2) . . ?
O5 U1 Cl1 141.0(2) . . ?
O3 U1 Cl1 73.38(15) . . ?
Cl2 U1 Cl1 143.06(8) . . ?
C4 O3 C1 110.3(8) . . ?
C4 O3 U1 122.8(6) . . ?
C1 O3 U1 122.6(6) . . ?
C5 O4 C8 107.6(7) . . ?
C5 O4 U1 127.2(5) . . ?
C8 O4 U1 124.8(5) . . ?
C9 O5 C12 107.7(7) . . ?
C9 O5 U1 123.9(5) . . ?
C12 O5 U1 126.9(5) . . ?
C2 C1 O3 105.8(10) . . ?
C1 C2 C3 108.7(11) . . ?
C2 C3 C4 105.9(10) . . ?
O3 C4 C3 106.6(9) . . ?
O4 C5 C6 108.4(9) . . ?
C7 C6 C5 107.9(10) . . ?
C6 C7 C8 106.7(9) . . ?
O4 C8 C7 105.9(8) . . ?
O5 C9 C10 107.0(9) . . ?
C11 C10 C9 105.5(9) . . ?
C12 C11 C10 105.0(9) . . ?
C11 C12 O5 105.2(8) . . ?

loop_
_geom_bond_atom_site_label_1
_geom_bond_atom_site_label_2
_geom_bond_distance
_geom_bond_site_symmetry_2
_geom_bond_publ_flag
U1 O2 1.765(6) . ?
U1 O1 1.766(6) . ?
U1 O4 2.443(6) . ?
U1 O5 2.464(5) . ?
U1 O3 2.467(6) . ?
U1 Cl2 2.687(2) . ?
U1 Cl1 2.698(2) . ?
O3 C4 1.428(13) . ?
O3 C1 1.462(11) . ?
O4 C5 1.426(11) . ?
O4 C8 1.428(10) . ?
O5 C9 1.430(11) . ?
O5 C12 1.464(10) . ?
C1 C2 1.43(2) . ?
C2 C3 1.48(2) . ?
C3 C4 1.49(2) . ?
C5 C6 1.45(2) . ?
C6 C7 1.42(2) . ?
C7 C8 1.51(2) . ?
C9 C10 1.484(15) . ?
C10 C11 1.48(2) . ?
C11 C12 1.445(15) . ?
